data_1504333
loop_
_publ_author_name
'Lai, Jiun-Ting'
'Shieh, Pei-Shan'
'Huang, Wei-Hao'
'Yang, Ding-Yah'

_publ_section_title
;
 Syntheses of Oxazabicycle Library via One-Pot Tandem Reactions
;
_journal_issue 3
_journal_name_full 'Journal of Combinatorial Chemistry'
_journal_page_first 381
_journal_paper_doi 10.1021/cc8000025
_journal_volume 10
_journal_year 2008
_chemical_formula_moiety 'C27 H26 N2 O5'
_chemical_formula_sum 'C27 H26 N2 O5'
_chemical_formula_weight 458.50
_space_group_IT_number 14
_symmetry_cell_setting monoclinic
_symmetry_Int_Tables_number 14
_symmetry_space_group_name_Hall '-P 2yn'
_symmetry_space_group_name_H-M 'P 1 21/n 1'
_atom_sites_solution_hydrogens geom
_atom_sites_solution_primary direct
_atom_sites_solution_secondary difmap
_audit_creation_method SHELXL-97
_cell_angle_alpha 90.00
_cell_angle_beta 94.7960(10)
_cell_angle_gamma 90.00
_cell_formula_units_Z 4
_cell_length_a 11.0623(7)
_cell_length_b 14.4745(9)
_cell_length_c 14.5087(9)
_cell_measurement_reflns_used 5101
_cell_measurement_temperature 297(2)
_cell_measurement_theta_max 25.959
_cell_measurement_theta_min 2.321
_cell_volume 2315.0(3)
_computing_cell_refinement 'Bruker SMART'
_computing_data_collection 'Bruker SMART'
_computing_data_reduction 'Bruker SHELXTL'
_computing_molecular_graphics 'Bruker SHELXTL'
_computing_publication_material 'Bruker SHELXTL'
_computing_structure_refinement 'SHELXL-97 (Sheldrick, 1997)'
_computing_structure_solution 'SHELXS-97 (Sheldrick, 1990)'
_diffrn_ambient_temperature 297(2)
_diffrn_measured_fraction_theta_full 0.998
_diffrn_measured_fraction_theta_max 0.998
_diffrn_measurement_device_type 'CCD area detector'
_diffrn_measurement_method 'phi and omega scans'
_diffrn_radiation_monochromator graphite
_diffrn_radiation_probe x-ray
_diffrn_radiation_type MoK\a
_diffrn_radiation_wavelength 0.71073
_diffrn_reflns_av_R_equivalents 0.0231
_diffrn_reflns_av_sigmaI/netI 0.0218
_diffrn_reflns_limit_h_max 13
_diffrn_reflns_limit_h_min -11
_diffrn_reflns_limit_k_max 17
_diffrn_reflns_limit_k_min -17
_diffrn_reflns_limit_l_max 16
_diffrn_reflns_limit_l_min -17
_diffrn_reflns_number 12886
_diffrn_reflns_theta_full 26.03
_diffrn_reflns_theta_max 26.03
_diffrn_reflns_theta_min 1.99
_diffrn_source 'fine-focus sealed tube'
_exptl_absorpt_coefficient_mu 0.091
_exptl_absorpt_correction_T_max 1.000
_exptl_absorpt_correction_T_min 0.803
_exptl_absorpt_correction_type empirical
_exptl_absorpt_process_details empirical
_exptl_crystal_colour brown
_exptl_crystal_density_diffrn 1.316
_exptl_crystal_density_method 'not measured'
_exptl_crystal_description parallelepiped
_exptl_crystal_F_000 968
_exptl_crystal_size_max 0.57
_exptl_crystal_size_mid 0.41
_exptl_crystal_size_min 0.36
_refine_diff_density_max 0.356
_refine_diff_density_min -0.327
_refine_diff_density_rms 0.048
_refine_ls_extinction_method none
_refine_ls_goodness_of_fit_ref 1.270
_refine_ls_hydrogen_treatment mixed
_refine_ls_matrix_type full
_refine_ls_number_parameters 320
_refine_ls_number_reflns 4563
_refine_ls_number_restraints 3
_refine_ls_restrained_S_all 1.270
_refine_ls_R_factor_all 0.0748
_refine_ls_R_factor_gt 0.0567
_refine_ls_shift/su_max 0.000
_refine_ls_shift/su_mean 0.000
_refine_ls_structure_factor_coef Fsqd
_refine_ls_weighting_details 'calc w=1/[\s^2^(Fo^2^)+(0.1250P)^2^+0.0000P] where P=(Fo^2^+2Fc^2^)/3'
_refine_ls_weighting_scheme calc
_refine_ls_wR_factor_gt 0.1944
_refine_ls_wR_factor_ref 0.2156
_reflns_number_gt 3340
_reflns_number_total 4563
_reflns_threshold_expression >2sigma(I)
_cod_data_source_file cc8000025-file006.cif
_cod_data_source_block jt200m
_cod_original_sg_symbol_H-M 'P 21/n'
_cod_database_code 1504333

loop_
_symmetry_equiv_pos_as_xyz
'x, y, z'
'-x+1/2, y+1/2, -z+1/2'
'-x, -y, -z'
'x-1/2, -y-1/2, z-1/2'

loop_
_atom_site_label
_atom_site_type_symbol
_atom_site_fract_x
_atom_site_fract_y
_atom_site_fract_z
_atom_site_U_iso_or_equiv
_atom_site_adp_type
_atom_site_occupancy
_atom_site_symmetry_multiplicity
_atom_site_calc_flag
_atom_site_refinement_flags
_atom_site_disorder_assembly
_atom_site_disorder_group
O1 O 0.33173(14) -0.19031(9) 0.93453(11) 0.0523(4) Uani 1 1 d . . .
O2 O 0.11566(13) 0.01724(9) 0.81844(10) 0.0467(4) Uani 1 1 d . . .
O3 O 0.26860(17) -0.28726(10) 0.82312(13) 0.0661(5) Uani 1 1 d . . .
O4 O -0.1051(2) 0.09493(18) 0.79571(16) 0.0989(8) Uani 1 1 d . . .
O5 O 0.4158(2) -0.23825(16) 0.50135(17) 0.0912(7) Uani 1 1 d . . .
N1 N 0.47716(19) 0.00199(14) 1.18462(14) 0.0610(6) Uani 1 1 d . . .
N2 N 0.13167(16) 0.02824(13) 0.65452(13) 0.0454(5) Uani 1 1 d . . .
H2A H 0.152(2) 0.083(2) 0.6494(18) 0.069(8) Uiso 1 1 d . . .
C1 C 0.32844(19) -0.10573(13) 0.97731(14) 0.0428(5) Uani 1 1 d . . .
C2 C 0.4026(2) -0.09489(15) 1.05631(15) 0.0474(5) Uani 1 1 d . . .
H2B H 0.4525 -0.1432 1.0780 0.057 Uiso 1 1 calc R . .
C3 C 0.40399(19) -0.01102(15) 1.10525(15) 0.0476(5) Uani 1 1 d . . .
C4 C 0.3257(2) 0.06005(16) 1.06832(15) 0.0493(5) Uani 1 1 d . . .
H4A H 0.3241 0.1163 1.0991 0.059 Uiso 1 1 calc R . .
C5 C 0.25287(19) 0.04751(14) 0.98871(14) 0.0457(5) Uani 1 1 d . . .
H5A H 0.2024 0.0953 0.9665 0.055 Uiso 1 1 calc R . .
C6 C 0.25251(18) -0.03542(14) 0.93993(14) 0.0414(5) Uani 1 1 d . . .
C7 C 0.18418(17) -0.05344(13) 0.85330(14) 0.0404(5) Uani 1 1 d . . .
C8 C 0.18896(19) -0.13680(13) 0.81089(14) 0.0415(5) Uani 1 1 d . A .
C9 C 0.2624(2) -0.20902(14) 0.85282(15) 0.0471(5) Uani 1 1 d . . .
C10 C 0.05267(18) 0.00709(13) 0.72304(14) 0.0415(5) Uani 1 1 d . . .
C11 C 0.20589(18) -0.03716(13) 0.61710(14) 0.0417(5) Uani 1 1 d . . .
C12 C 0.2848(2) -0.01168(16) 0.55231(15) 0.0502(5) Uani 1 1 d . A .
H12A H 0.2892 0.0497 0.5341 0.060 Uiso 1 1 calc R . .
C13 C 0.3574(2) -0.0779(2) 0.51444(17) 0.0620(7) Uani 1 1 d . . .
H13A H 0.4110 -0.0604 0.4715 0.074 Uiso 1 1 calc R A .
C14 C 0.3502(2) -0.16960(18) 0.54048(18) 0.0601(6) Uani 1 1 d . A .
C15 C 0.2713(2) -0.19511(15) 0.60405(16) 0.0521(6) Uani 1 1 d . . .
H15A H 0.2664 -0.2568 0.6211 0.062 Uiso 1 1 calc R A .
C16 C 0.19945(19) -0.13088(13) 0.64294(15) 0.0441(5) Uani 1 1 d . A .
C17 C 0.11923(19) -0.15381(13) 0.71903(15) 0.0446(5) Uani 1 1 d . . .
H17A H 0.0958 -0.2191 0.7145 0.053 Uiso 1 1 calc R A .
C18 C 0.00424(18) -0.09339(14) 0.71191(15) 0.0459(5) Uani 1 1 d . A .
C19 C -0.0787(2) -0.11885(18) 0.7868(2) 0.0622(7) Uani 1 1 d . . .
H19A H -0.1065 -0.1813 0.7776 0.093 Uiso 1 1 calc R A .
H19B H -0.1471 -0.0778 0.7835 0.093 Uiso 1 1 calc R . .
H19C H -0.0347 -0.1135 0.8464 0.093 Uiso 1 1 calc R . .
C20 C -0.0670(2) -0.10493(16) 0.61634(19) 0.0604(6) Uani 1 1 d . . .
H20A H -0.0964 -0.1672 0.6098 0.091 Uiso 1 1 calc R A .
H20B H -0.0145 -0.0920 0.5685 0.091 Uiso 1 1 calc R . .
H20C H -0.1343 -0.0628 0.6113 0.091 Uiso 1 1 calc R . .
C21 C 0.5496(3) -0.0741(2) 1.2243(2) 0.0735(8) Uani 1 1 d D . .
H21A H 0.5457 -0.1250 1.1817 0.110 Uiso 1 1 calc RD . .
H21B H 0.5187 -0.0930 1.2812 0.110 Uiso 1 1 calc RD . .
H21C H 0.6324 -0.0545 1.2361 0.110 Uiso 1 1 calc RD . .
C22 C 0.4712(3) 0.0855(2) 1.2380(2) 0.0785(8) Uani 1 1 d . . .
H22A H 0.4204 0.1296 1.2040 0.118 Uiso 1 1 calc R . .
H22B H 0.5513 0.1106 1.2502 0.118 Uiso 1 1 calc R . .
H22C H 0.4379 0.0718 1.2955 0.118 Uiso 1 1 calc R . .
C23 C -0.04405(19) 0.07921(15) 0.72202(16) 0.0496(5) Uani 1 1 d . . .
C24 C -0.0931(2) 0.12634(16) 0.65066(17) 0.0569(6) Uani 1 1 d . . .
H24A H -0.0696 0.1248 0.5906 0.068 Uiso 1 1 calc R . .
C25 C -0.1885(2) 0.17982(19) 0.6828(2) 0.0704(8) Uani 1 1 d . . .
H25A H -0.2385 0.2209 0.6482 0.085 Uiso 1 1 calc R . .
C26 C -0.1924(3) 0.1605(3) 0.7694(3) 0.0915(10) Uani 1 1 d . . .
H26A H -0.2458 0.1867 0.8082 0.110 Uiso 1 1 calc R . .
C27 C 0.5310(6) -0.2230(5) 0.4854(5) 0.097(2) Uani 0.65 1 d P A 1
H27A H 0.5636 -0.2772 0.4585 0.145 Uiso 0.65 1 calc PR A 1
H27B H 0.5772 -0.2090 0.5427 0.145 Uiso 0.65 1 calc PR A 1
H27C H 0.5351 -0.1719 0.4436 0.145 Uiso 0.65 1 calc PR A 1
C27' C 0.5177(10) -0.2627(9) 0.5363(9) 0.091(3) Uani 0.35 1 d P A 2
H27D H 0.5476 -0.3123 0.5007 0.137 Uiso 0.35 1 calc PR A 2
H27E H 0.5111 -0.2832 0.5986 0.137 Uiso 0.35 1 calc PR A 2
H27F H 0.5727 -0.2114 0.5366 0.137 Uiso 0.35 1 calc PR A 2

loop_
_atom_site_aniso_label
_atom_site_aniso_U_11
_atom_site_aniso_U_22
_atom_site_aniso_U_33
_atom_site_aniso_U_23
_atom_site_aniso_U_13
_atom_site_aniso_U_12
O1 0.0608(9) 0.0348(8) 0.0598(10) 0.0028(7) -0.0046(7) 0.0120(7)
O2 0.0535(8) 0.0336(7) 0.0507(9) 0.0005(6) -0.0096(7) 0.0095(6)
O3 0.0829(12) 0.0326(8) 0.0798(12) -0.0051(8) -0.0114(9) 0.0144(8)
O4 0.0948(15) 0.1210(19) 0.0838(14) 0.0268(13) 0.0250(12) 0.0479(14)
O5 0.0760(14) 0.0853(15) 0.1154(17) -0.0413(12) 0.0275(13) 0.0080(11)
N1 0.0625(12) 0.0583(12) 0.0594(12) -0.0036(10) -0.0125(10) 0.0052(10)
N2 0.0475(10) 0.0288(9) 0.0600(11) 0.0012(7) 0.0055(8) -0.0050(7)
C1 0.0463(11) 0.0357(11) 0.0469(11) 0.0044(8) 0.0068(9) 0.0062(9)
C2 0.0474(12) 0.0423(11) 0.0521(12) 0.0079(9) 0.0016(9) 0.0093(9)
C3 0.0446(11) 0.0511(13) 0.0470(12) 0.0056(9) 0.0028(9) 0.0011(9)
C4 0.0552(12) 0.0418(11) 0.0507(13) -0.0029(9) 0.0037(10) 0.0050(10)
C5 0.0500(12) 0.0369(11) 0.0496(12) 0.0035(9) 0.0002(9) 0.0092(9)
C6 0.0422(10) 0.0367(10) 0.0452(11) 0.0060(8) 0.0033(8) 0.0048(8)
C7 0.0421(10) 0.0302(10) 0.0490(12) 0.0062(8) 0.0056(9) 0.0030(8)
C8 0.0435(11) 0.0310(10) 0.0502(12) 0.0043(8) 0.0049(9) 0.0011(8)
C9 0.0522(12) 0.0333(11) 0.0552(12) 0.0028(9) 0.0018(10) 0.0029(9)
C10 0.0403(10) 0.0346(10) 0.0484(11) 0.0013(8) -0.0035(9) -0.0002(8)
C11 0.0425(11) 0.0390(11) 0.0424(11) -0.0041(8) -0.0034(8) -0.0056(8)
C12 0.0514(13) 0.0490(12) 0.0495(12) 0.0011(10) -0.0010(10) -0.0099(10)
C13 0.0569(14) 0.0765(18) 0.0540(14) -0.0129(12) 0.0120(11) -0.0146(13)
C14 0.0602(14) 0.0566(15) 0.0634(15) -0.0195(12) 0.0045(12) -0.0020(12)
C15 0.0562(13) 0.0410(12) 0.0586(14) -0.0110(10) 0.0028(11) -0.0005(10)
C16 0.0462(11) 0.0353(10) 0.0494(12) -0.0058(8) -0.0045(9) -0.0027(8)
C17 0.0480(12) 0.0271(9) 0.0578(13) -0.0001(8) 0.0004(9) -0.0055(8)
C18 0.0415(11) 0.0352(11) 0.0600(13) 0.0022(9) -0.0012(9) -0.0042(8)
C19 0.0482(13) 0.0577(15) 0.0814(17) 0.0105(12) 0.0103(12) -0.0075(11)
C20 0.0509(13) 0.0479(13) 0.0794(17) -0.0026(11) -0.0125(12) -0.0075(10)
C21 0.0756(17) 0.0710(18) 0.0687(17) 0.0053(14) -0.0254(14) 0.0082(14)
C22 0.0739(18) 0.0801(19) 0.0769(18) -0.0176(15) -0.0218(14) 0.0079(15)
C23 0.0438(11) 0.0420(12) 0.0625(14) 0.0002(10) 0.0013(10) 0.0040(9)
C24 0.0606(14) 0.0618(14) 0.0461(12) -0.0019(10) -0.0081(10) 0.0171(11)
C25 0.0616(15) 0.0553(15) 0.091(2) 0.0004(14) -0.0131(14) 0.0197(12)
C26 0.0674(19) 0.109(3) 0.100(3) 0.002(2) 0.0172(17) 0.0424(18)
C27 0.087(4) 0.098(5) 0.111(5) -0.034(4) 0.038(4) -0.019(3)
C27' 0.068(6) 0.099(9) 0.105(9) -0.039(7) -0.007(6) 0.022(6)

loop_
_atom_type_symbol
_atom_type_description
_atom_type_scat_dispersion_real
_atom_type_scat_dispersion_imag
_atom_type_scat_source
C C 0.0033 0.0016 'International Tables Vol C Tables 4.2.6.8 and 6.1.1.4'
H H 0.0000 0.0000 'International Tables Vol C Tables 4.2.6.8 and 6.1.1.4'
N N 0.0061 0.0033 'International Tables Vol C Tables 4.2.6.8 and 6.1.1.4'
O O 0.0106 0.0060 'International Tables Vol C Tables 4.2.6.8 and 6.1.1.4'

loop_
_geom_angle_atom_site_label_1
_geom_angle_atom_site_label_2
_geom_angle_atom_site_label_3
_geom_angle
C1 O1 C9 121.85(15)
C7 O2 C10 118.32(15)
C23 O4 C26 106.6(2)
C27' O5 C27 43.4(6)
C27' O5 C14 121.6(5)
C27 O5 C14 119.7(4)
C3 N1 C22 121.3(2)
C3 N1 C21 119.9(2)
C22 N1 C21 118.1(2)
C11 N2 C10 123.18(18)
C11 N2 H2A 116(2)
C10 N2 H2A 117.2(19)
C2 C1 O1 116.49(17)
C2 C1 C6 122.82(19)
O1 C1 C6 120.68(19)
C1 C2 C3 120.36(19)
C1 C2 H2B 119.8
C3 C2 H2B 119.8
N1 C3 C2 121.8(2)
N1 C3 C4 121.2(2)
C2 C3 C4 117.0(2)
C5 C4 C3 121.4(2)
C5 C4 H4A 119.3
C3 C4 H4A 119.3
C4 C5 C6 121.41(19)
C4 C5 H5A 119.3
C6 C5 H5A 119.3
C5 C6 C1 116.96(19)
C5 C6 C7 125.47(18)
C1 C6 C7 117.53(18)
O2 C7 C8 123.17(18)
O2 C7 C6 115.44(17)
C8 C7 C6 121.39(18)
C7 C8 C9 119.99(19)
C7 C8 C17 120.72(18)
C9 C8 C17 119.28(18)
O3 C9 O1 116.27(18)
O3 C9 C8 125.3(2)
O1 C9 C8 118.44(18)
N2 C10 C23 109.06(17)
N2 C10 O2 111.14(16)
C23 C10 O2 102.55(16)
N2 C10 C18 111.00(17)
C23 C10 C18 114.37(17)
O2 C10 C18 108.44(15)
C12 C11 N2 120.60(19)
C12 C11 C16 119.0(2)
N2 C11 C16 120.37(19)
C11 C12 C13 120.1(2)
C11 C12 H12A 119.9
C13 C12 H12A 119.9
C14 C13 C12 120.3(2)
C14 C13 H13A 119.9
C12 C13 H13A 119.9
O5 C14 C15 117.9(2)
O5 C14 C13 122.3(2)
C15 C14 C13 119.7(2)
C16 C15 C14 121.1(2)
C16 C15 H15A 119.5
C14 C15 H15A 119.5
C15 C16 C11 119.8(2)
C15 C16 C17 123.15(19)
C11 C16 C17 116.83(18)
C8 C17 C16 108.83(17)
C8 C17 C18 109.03(17)
C16 C17 C18 111.03(17)
C8 C17 H17A 109.3
C16 C17 H17A 109.3
C18 C17 H17A 109.3
C19 C18 C17 110.96(18)
C19 C18 C20 108.74(19)
C17 C18 C20 110.79(18)
C19 C18 C10 112.04(19)
C17 C18 C10 104.41(15)
C20 C18 C10 109.87(17)
C18 C19 H19A 109.5
C18 C19 H19B 109.5
H19A C19 H19B 109.5
C18 C19 H19C 109.5
H19A C19 H19C 109.5
H19B C19 H19C 109.5
C18 C20 H20A 109.5
C18 C20 H20B 109.5
H20A C20 H20B 109.5
C18 C20 H20C 109.5
H20A C20 H20C 109.5
H20B C20 H20C 109.5
N1 C21 H21A 109.5
N1 C21 H21B 109.5
H21A C21 H21B 109.5
N1 C21 H21C 109.5
H21A C21 H21C 109.5
H21B C21 H21C 109.5
N1 C22 H22A 109.5
N1 C22 H22B 109.5
H22A C22 H22B 109.5
N1 C22 H22C 109.5
H22A C22 H22C 109.5
H22B C22 H22C 109.5
C24 C23 O4 109.8(2)
C24 C23 C10 128.1(2)
O4 C23 C10 121.5(2)
C23 C24 C25 107.0(2)
C23 C24 H24A 126.5
C25 C24 H24A 126.5
C26 C25 C24 106.7(2)
C26 C25 H25A 126.6
C24 C25 H25A 126.6
C25 C26 O4 109.7(3)
C25 C26 H26A 125.1
O4 C26 H26A 125.1
O5 C27 H27A 109.5
O5 C27 H27B 109.5
H27A C27 H27B 109.5
O5 C27 H27C 109.5
H27A C27 H27C 109.5
H27B C27 H27C 109.5
O5 C27' H27D 109.5
O5 C27' H27E 109.5
H27D C27' H27E 109.5
O5 C27' H27F 109.5
H27D C27' H27F 109.5
H27E C27' H27F 109.5

loop_
_geom_bond_atom_site_label_1
_geom_bond_atom_site_label_2
_geom_bond_distance
O1 C1 1.374(2)
O1 C9 1.384(3)
O2 C7 1.346(2)
O2 C10 1.504(2)
O3 C9 1.216(3)
O4 C23 1.331(3)
O4 C26 1.385(4)
O5 C27' 1.248(10)
O5 C27 1.332(6)
O5 C14 1.380(3)
N1 C3 1.364(3)
N1 C22 1.440(3)
N1 C21 1.452(3)
N2 C11 1.393(3)
N2 C10 1.411(3)
N2 H2A 0.83(3)
C1 C2 1.361(3)
C1 C6 1.400(3)
C2 C3 1.406(3)
C2 H2B 0.9300
C3 C4 1.420(3)
C4 C5 1.364(3)
C4 H4A 0.9300
C5 C6 1.393(3)
C5 H5A 0.9300
C6 C7 1.435(3)
C7 C8 1.357(3)
C8 C9 1.429(3)
C8 C17 1.503(3)
C10 C23 1.494(3)
C10 C18 1.554(3)
C11 C12 1.385(3)
C11 C16 1.411(3)
C12 C13 1.393(3)
C12 H12A 0.9300
C13 C14 1.384(4)
C13 H13A 0.9300
C14 C15 1.372(4)
C15 C16 1.375(3)
C15 H15A 0.9300
C16 C17 1.510(3)
C17 C18 1.540(3)
C17 H17A 0.9800
C18 C19 1.524(3)
C18 C20 1.546(3)
C19 H19A 0.9600
C19 H19B 0.9600
C19 H19C 0.9600
C20 H20A 0.9600
C20 H20B 0.9600
C20 H20C 0.9600
C21 H21A 0.9600
C21 H21B 0.9600
C21 H21C 0.9600
C22 H22A 0.9600
C22 H22B 0.9600
C22 H22C 0.9600
C23 C24 1.318(3)
C24 C25 1.419(4)
C24 H24A 0.9300
C25 C26 1.292(4)
C25 H25A 0.9300
C26 H26A 0.9300
C27 H27A 0.9600
C27 H27B 0.9600
C27 H27C 0.9600
C27' H27D 0.9600
C27' H27E 0.9600
C27' H27F 0.9600
